data_7217091
loop_
_publ_author_name
'Khavasi, Hamid Reza'
'Esmaeili, Maryam'

_publ_section_title
;
 Temperature-dependent halogen&#x22EF;halogen synthon crossover in
 coordination compounds
;
_journal_issue 36
_journal_name_full CrystEngComm
_journal_page_first 8479
_journal_paper_doi 10.1039/C4CE00692E
_journal_volume 16
_journal_year 2014
_chemical_formula_sum 'C24 H18 Br2 Hg I2 N4 O2'
_chemical_formula_weight 1008.61
_chemical_name_systematic
; 
 ? 
;
_space_group_IT_number 15
_symmetry_cell_setting monoclinic
_symmetry_space_group_name_Hall '-C 2yc'
_symmetry_space_group_name_H-M 'C 1 2/c 1'
_atom_sites_solution_hydrogens geom
_atom_sites_solution_primary direct
_atom_sites_solution_secondary difmap
_audit_creation_method SHELXL-97
_cell_angle_alpha 90.00
_cell_angle_beta 125.751(4)
_cell_angle_gamma 90.00
_cell_formula_units_Z 4
_cell_length_a 24.3489(18)
_cell_length_b 4.9200(6)
_cell_length_c 28.395(2)
_cell_measurement_reflns_used 8287
_cell_measurement_temperature 294(2)
_cell_measurement_theta_max 28.00
_cell_measurement_theta_min 1.77
_cell_volume 2760.6(5)
_computing_cell_refinement 'X-Area 1.31 (Stoe & Cie GmbH, 2005)'
_computing_data_collection 'X-Area 1.31 (Stoe & Cie GmbH, 2005)'
_computing_data_reduction 'X-Area 1.31 (Stoe & Cie GmbH, 2005)'
_computing_molecular_graphics 'ORTEP-3 for Windows (Farrugia, 1997)'
_computing_publication_material 'WinGX (Farrugia, 1999)'
_computing_structure_refinement 'SHELXL-97 (Sheldrick, 1997)'
_computing_structure_solution 'SHELXS-97 (Sheldrick, 1990)'
_diffrn_ambient_temperature 298(2)
_diffrn_detector_area_resol_mean '0.15 mm'
_diffrn_measured_fraction_theta_full 0.996
_diffrn_measured_fraction_theta_max 0.996
_diffrn_measurement_device_type 'STOE IPDS II'
_diffrn_measurement_method 'rotation method'
_diffrn_radiation_monochromator graphite
_diffrn_radiation_source 'fine-focus sealed tube'
_diffrn_radiation_type MoK\a
_diffrn_radiation_wavelength 0.71073
_diffrn_reflns_av_R_equivalents 0.1053
_diffrn_reflns_av_sigmaI/netI 0.0881
_diffrn_reflns_limit_h_max 32
_diffrn_reflns_limit_h_min -25
_diffrn_reflns_limit_k_max 6
_diffrn_reflns_limit_k_min -6
_diffrn_reflns_limit_l_max 37
_diffrn_reflns_limit_l_min -37
_diffrn_reflns_number 8287
_diffrn_reflns_theta_full 28.00
_diffrn_reflns_theta_max 28.00
_diffrn_reflns_theta_min 1.77
_diffrn_standards_number 0
_exptl_absorpt_coefficient_mu 10.735
_exptl_absorpt_correction_T_max 0.5248
_exptl_absorpt_correction_T_min 0.4021
_exptl_absorpt_correction_type numerical
_exptl_absorpt_process_details 'shape of crystal determined optically'
_exptl_crystal_colour Colorless
_exptl_crystal_density_diffrn 2.427
_exptl_crystal_density_method 'not measured'
_exptl_crystal_description Needle
_exptl_crystal_F_000 1848
_exptl_crystal_size_max 0.31
_exptl_crystal_size_mid 0.07
_exptl_crystal_size_min 0.06
_refine_diff_density_max 1.254
_refine_diff_density_min -1.251
_refine_diff_density_rms 0.231
_refine_ls_extinction_method none
_refine_ls_goodness_of_fit_ref 0.885
_refine_ls_hydrogen_treatment constr
_refine_ls_matrix_type full
_refine_ls_number_parameters 159
_refine_ls_number_reflns 3335
_refine_ls_number_restraints 0
_refine_ls_restrained_S_all 0.885
_refine_ls_R_factor_all 0.0772
_refine_ls_R_factor_gt 0.0489
_refine_ls_shift/su_max 0.005
_refine_ls_shift/su_mean 0.000
_refine_ls_structure_factor_coef Fsqd
_refine_ls_weighting_details 'calc w=1/[\s^2^(Fo^2^)+(0.0656P)^2^+0.0000P] where P=(Fo^2^+2Fc^2^)/3'
_refine_ls_weighting_scheme calc
_refine_ls_wR_factor_gt 0.1203
_refine_ls_wR_factor_ref 0.1280
_reflns_number_gt 2204
_reflns_number_total 3335
_reflns_threshold_expression >2sigma(I)
_cod_data_source_file c4ce00692e1.cif
_cod_data_source_block d:\determination\solution\b22\khb22
_cod_depositor_comments
;
The following automatic conversions were performed:

'_symmetry_cell_setting' value 'Monoclinic' changed to 'monoclinic'
according to
/usr/data/users/saulius/crontab/automatic-downloads/rss-feeds/RSC/lib/dictionaries/cif_core.dic
dictionary named 'cif_core.dic' version 2.4.2 from 2011-04-26.

Automatic conversion script
Id: cif_fix_values 2281 2013-09-26 08:29:07Z andrius 

 Adding full bibliography for 7217090--7217091.cif.
;
_cod_original_cell_volume 2760.6(4)
_cod_original_sg_symbol_H-M C2/c
_cod_original_formula_sum 'C24 H18 Br2 Hg1 I2 N4 O2'
_cod_database_code 7217091

loop_
_symmetry_equiv_pos_as_xyz
'x, y, z'
'-x, y, -z+1/2'
'x+1/2, y+1/2, z'
'-x+1/2, y+1/2, -z+1/2'
'-x, -y, -z'
'x, -y, z-1/2'
'-x+1/2, -y+1/2, -z'
'x+1/2, -y+1/2, z-1/2'

loop_
_atom_site_label
_atom_site_type_symbol
_atom_site_fract_x
_atom_site_fract_y
_atom_site_fract_z
_atom_site_U_iso_or_equiv
_atom_site_adp_type
_atom_site_occupancy
_atom_site_symmetry_multiplicity
_atom_site_calc_flag
_atom_site_refinement_flags
C1 C -0.1893(5) 0.704(2) 0.1076(4) 0.055(3) Uani 1 1 d .
H1 H -0.2199 0.8394 0.0838 0.066 Uiso 1 1 calc R
C2 C -0.1834(5) 0.623(2) 0.1568(4) 0.057(2) Uani 1 1 d .
H2 H -0.2101 0.7007 0.1668 0.068 Uiso 1 1 calc R
C3 C -0.1375(5) 0.426(2) 0.1906(4) 0.050(2) Uani 1 1 d .
H3 H -0.1345 0.3688 0.2232 0.060 Uiso 1 1 calc R
C4 C -0.1044(4) 0.3862(19) 0.1316(3) 0.0408(18) Uani 1 1 d .
H4 H -0.0777 0.3015 0.1224 0.049 Uiso 1 1 calc R
C5 C -0.1488(4) 0.5812(17) 0.0941(3) 0.0397(19) Uani 1 1 d .
C6 C -0.1518(4) 0.6726(16) 0.0431(3) 0.045(2) Uani 1 1 d .
C7 C -0.1290(5) 0.5278(19) -0.0274(4) 0.050(2) Uani 1 1 d .
C8 C -0.1662(5) 0.384(2) -0.0786(4) 0.050(2) Uani 1 1 d .
H8 H -0.1969 0.2520 -0.0843 0.060 Uiso 1 1 calc R
C9 C -0.1575(5) 0.438(2) -0.1211(4) 0.058(3) Uani 1 1 d .
C10 C -0.1113(7) 0.626(3) -0.1130(6) 0.082(4) Uani 1 1 d .
H10 H -0.1047 0.6571 -0.1417 0.098 Uiso 1 1 calc R
C11 C -0.0751(9) 0.769(4) -0.0620(7) 0.109(6) Uani 1 1 d .
H11 H -0.0444 0.8999 -0.0566 0.131 Uiso 1 1 calc R
C12 C -0.0833(6) 0.722(3) -0.0187(5) 0.077(4) Uani 1 1 d .
H12 H -0.0584 0.8193 0.0159 0.092 Uiso 1 1 calc R
N1 N -0.0964(4) 0.3091(15) 0.1796(3) 0.0445(17) Uani 1 1 d .
N2 N -0.1386(4) 0.4736(15) 0.0164(3) 0.0491(19) Uani 1 1 d .
H2B H -0.1361 0.3076 0.0270 0.059 Uiso 1 1 calc R
O1 O -0.1618(4) 0.9120(13) 0.0277(3) 0.062(2) Uani 1 1 d .
Hg1 Hg 0.0000 0.00209(11) 0.2500 0.04390(16) Uani 1 2 d S
Br1 Br -0.20955(7) 0.2491(4) -0.19244(5) 0.0875(4) Uani 1 1 d .
I1 I 0.03762(3) -0.12066(15) 0.18197(3) 0.0546(2) Uani 1 1 d .

loop_
_atom_site_aniso_label
_atom_site_aniso_U_11
_atom_site_aniso_U_22
_atom_site_aniso_U_33
_atom_site_aniso_U_23
_atom_site_aniso_U_13
_atom_site_aniso_U_12
C1 0.056(5) 0.038(5) 0.047(5) 0.003(4) 0.017(4) 0.002(4)
C2 0.053(5) 0.063(7) 0.053(5) 0.005(5) 0.031(4) 0.006(5)
C3 0.052(5) 0.051(6) 0.041(5) 0.001(4) 0.024(4) -0.003(4)
C4 0.050(5) 0.036(4) 0.038(4) -0.004(3) 0.026(4) 0.001(4)
C5 0.047(4) 0.029(4) 0.034(4) -0.001(3) 0.019(3) 0.000(4)
C6 0.053(5) 0.023(4) 0.039(4) 0.001(3) 0.016(4) -0.001(4)
C7 0.062(5) 0.036(5) 0.051(5) 0.012(4) 0.031(4) 0.004(4)
C8 0.062(6) 0.037(5) 0.056(5) 0.001(4) 0.038(5) -0.002(5)
C9 0.065(6) 0.061(7) 0.050(5) 0.014(4) 0.035(5) 0.014(5)
C10 0.117(10) 0.069(8) 0.097(9) 0.013(7) 0.083(9) -0.005(8)
C11 0.149(14) 0.100(12) 0.108(11) -0.028(9) 0.093(11) -0.071(11)
C12 0.086(8) 0.080(9) 0.074(7) -0.019(6) 0.053(6) -0.038(7)
N1 0.054(4) 0.039(4) 0.038(3) 0.000(3) 0.025(3) -0.002(3)
N2 0.078(5) 0.025(4) 0.043(4) 0.002(3) 0.034(4) 0.001(4)
O1 0.090(5) 0.023(3) 0.056(4) 0.008(3) 0.034(4) 0.005(3)
Hg1 0.0506(3) 0.0434(3) 0.0346(2) 0.000 0.02309(19) 0.000
Br1 0.0914(8) 0.1247(13) 0.0517(6) -0.0049(6) 0.0449(6) -0.0015(8)
I1 0.0645(4) 0.0565(4) 0.0485(3) -0.0008(3) 0.0362(3) 0.0064(3)

loop_
_atom_type_symbol
_atom_type_description
_atom_type_scat_dispersion_real
_atom_type_scat_dispersion_imag
_atom_type_scat_source
C C 0.0033 0.0016 'International Tables Vol C Tables 4.2.6.8 and 6.1.1.4'
H H 0.0000 0.0000 'International Tables Vol C Tables 4.2.6.8 and 6.1.1.4'
N N 0.0061 0.0033 'International Tables Vol C Tables 4.2.6.8 and 6.1.1.4'
O O 0.0106 0.0060 'International Tables Vol C Tables 4.2.6.8 and 6.1.1.4'
Hg Hg -2.3894 9.2266 'International Tables Vol C Tables 4.2.6.8 and 6.1.1.4'
Br Br -0.2901 2.4595 'International Tables Vol C Tables 4.2.6.8 and 6.1.1.4'
I I -0.4742 1.8119 'International Tables Vol C Tables 4.2.6.8 and 6.1.1.4'

loop_
_geom_angle_atom_site_label_1
_geom_angle_atom_site_label_2
_geom_angle_atom_site_label_3
_geom_angle
_geom_angle_site_symmetry_1
_geom_angle_site_symmetry_3
C2 C1 C5 118.9(9) . .
C2 C1 H1 120.6 . .
C5 C1 H1 120.6 . .
C3 C2 C1 118.4(10) . .
C3 C2 H2 120.8 . .
C1 C2 H2 120.8 . .
N1 C3 C2 124.1(10) . .
N1 C3 H3 118.0 . .
C2 C3 H3 118.0 . .
N1 C4 C5 125.4(9) . .
N1 C4 H4 117.3 . .
C5 C4 H4 117.3 . .
C4 C5 C1 117.2(8) . .
C4 C5 C6 122.6(8) . .
C1 C5 C6 120.1(8) . .
O1 C6 N2 122.8(9) . .
O1 C6 C5 121.8(9) . .
N2 C6 C5 115.3(7) . .
C12 C7 C8 120.7(10) . .
C12 C7 N2 120.2(9) . .
C8 C7 N2 119.1(9) . .
C9 C8 C7 119.1(10) . .
C9 C8 H8 120.4 . .
C7 C8 H8 120.4 . .
C8 C9 C10 121.3(10) . .
C8 C9 Br1 119.8(8) . .
C10 C9 Br1 118.9(9) . .
C9 C10 C11 118.8(11) . .
C9 C10 H10 120.6 . .
C11 C10 H10 120.6 . .
C10 C11 C12 121.3(13) . .
C10 C11 H11 119.4 . .
C12 C11 H11 119.4 . .
C7 C12 C11 118.7(11) . .
C7 C12 H12 120.6 . .
C11 C12 H12 120.6 . .
C4 N1 C3 116.0(8) . .
C4 N1 Hg1 120.2(6) . .
C3 N1 Hg1 123.4(6) . .
C6 N2 C7 123.8(7) . .
C6 N2 H2B 118.1 . .
C7 N2 H2B 118.1 . .
N1 Hg1 N1 106.0(3) . 2
N1 Hg1 I1 96.74(17) . .
N1 Hg1 I1 99.05(18) 2 .
N1 Hg1 I1 99.05(18) . 2
N1 Hg1 I1 96.74(17) 2 2
I1 Hg1 I1 153.62(4) . 2

loop_
_geom_bond_atom_site_label_1
_geom_bond_atom_site_label_2
_geom_bond_distance
_geom_bond_site_symmetry_2
C1 C2 1.379(14) .
C1 C5 1.388(14) .
C1 H1 0.9300 .
C2 C3 1.363(14) .
C2 H2 0.9300 .
C3 N1 1.338(12) .
C3 H3 0.9300 .
C4 N1 1.315(11) .
C4 C5 1.371(12) .
C4 H4 0.9300 .
C5 C6 1.476(13) .
C6 O1 1.231(10) .
C6 N2 1.386(12) .
C7 C12 1.374(15) .
C7 C8 1.378(13) .
C7 N2 1.419(13) .
C8 C9 1.366(14) .
C8 H8 0.9300 .
C9 C10 1.368(17) .
C9 Br1 1.891(11) .
C10 C11 1.368(19) .
C10 H10 0.9300 .
C11 C12 1.378(18) .
C11 H11 0.9300 .
C12 H12 0.9300 .
N1 Hg1 2.510(7) .
N2 H2B 0.8600 .
Hg1 N1 2.511(7) 2
Hg1 I1 2.6463(7) .
Hg1 I1 2.6464(7) 2

loop_
_geom_torsion_atom_site_label_1
_geom_torsion_atom_site_label_2
_geom_torsion_atom_site_label_3
_geom_torsion_atom_site_label_4
_geom_torsion
_geom_torsion_site_symmetry_4
C5 C1 C2 C3 0.5(15) .
C1 C2 C3 N1 1.5(16) .
N1 C4 C5 C1 -1.0(13) .
N1 C4 C5 C6 175.4(8) .
C2 C1 C5 C4 -0.8(13) .
C2 C1 C5 C6 -177.3(9) .
C4 C5 C6 O1 -142.0(10) .
C1 C5 C6 O1 34.2(13) .
C4 C5 C6 N2 34.2(12) .
C1 C5 C6 N2 -149.5(8) .
C12 C7 C8 C9 -0.5(16) .
N2 C7 C8 C9 179.4(9) .
C7 C8 C9 C10 1.8(16) .
C7 C8 C9 Br1 -178.5(7) .
C8 C9 C10 C11 -2(2) .
Br1 C9 C10 C11 178.1(13) .
C9 C10 C11 C12 1(3) .
C8 C7 C12 C11 0(2) .
N2 C7 C12 C11 179.8(13) .
C10 C11 C12 C7 0(3) .
C5 C4 N1 C3 2.8(13) .
C5 C4 N1 Hg1 -170.5(7) .
C2 C3 N1 C4 -3.1(14) .
C2 C3 N1 Hg1 169.9(8) .
O1 C6 N2 C7 6.1(15) .
C5 C6 N2 C7 -170.2(8) .
C12 C7 N2 C6 51.5(14) .
C8 C7 N2 C6 -128.3(10) .
C4 N1 Hg1 N1 91.1(7) 2
C3 N1 Hg1 N1 -81.6(7) 2
C4 N1 Hg1 I1 -10.3(7) .
C3 N1 Hg1 I1 176.9(7) .
C4 N1 Hg1 I1 -169.1(6) 2
C3 N1 Hg1 I1 18.1(7) 2
